data_4107740
loop_
_publ_author_name
'Cristina Tejel'
'Miguel A. Ciriano'
'M. Pilar del R\'io'
'Fieke van den Bruele'
'Dennis G. H. Hetterscheid'
'Nearchos Tsichlis i Spithas'
'Bas de Bruin'

_publ_contact_author_address
;
 Dr. Cristina Tejel
 Departamento de Qu\'imica Inorg\'anica
 Instituto de Ciencia de Materiales de Arag\'on
 C.S.I.C.-Universidad de Zaragoza
 50009 Zaragoza, Spain
;
_publ_contact_author_email ctejel@unizar.es
_publ_contact_author_fax '+34 976 761187'
_publ_contact_author_name 'Dr. Cristina Tejel'
_publ_contact_author_phone '+34 976 762285'
_publ_section_title
;
 Deprotonation Induced Ligand-to-Metal Electron Transfer: Synthesis of a
 Mixed-Valence Rh(-I,I) Dinuclear Compound and Its Reaction with Dioxygen
;
_journal_name_full 'Journal of the American Chemical Society'
_journal_page_first 5844
_journal_page_last 5845
_journal_paper_doi 10.1021/ja711495v
_journal_volume 130
_journal_year 2008
_chemical_formula_moiety 'C19 H18 N3 O Rh'
_chemical_formula_sum 'C19 H18 N3 O Rh'
_chemical_formula_weight 407.27
_chemical_name_systematic
; 
 ? 
;
_space_group_IT_number 2
_symmetry_cell_setting triclinic
_symmetry_space_group_name_Hall '-P 1'
_symmetry_space_group_name_H-M 'P -1'
_atom_sites_solution_hydrogens geom
_atom_sites_solution_primary direct
_atom_sites_solution_secondary difmap
_audit_creation_method SHELXL-97
_cell_angle_alpha 107.0990(10)
_cell_angle_beta 93.0700(10)
_cell_angle_gamma 109.7900(10)
_cell_formula_units_Z 2
_cell_length_a 7.3650(6)
_cell_length_b 10.5869(9)
_cell_length_c 11.1271(9)
_cell_measurement_reflns_used 6432
_cell_measurement_temperature 100(2)
_cell_measurement_theta_max 28.27
_cell_measurement_theta_min 2.38
_cell_volume 768.89(11)
_computing_cell_refinement 'SAINT+ v. 6.01 (Bruker AXS, 2000)'
_computing_data_collection 'SMART v. 5611 (Bruker AXS, 2000)'
_computing_data_reduction 'SAINT+ v. 6.01 (Bruker AXS, 2000)'
_computing_molecular_graphics 'XP program, SHELXTL v. 6.10 Bruker 2000'
_computing_publication_material 'XCIF program, SHELXTL v. 6.10 Bruker 2000'
_computing_structure_refinement 'SHELXL-97 (Sheldrick, 1997)'
_computing_structure_solution 'SHELXS-97 (Sheldrick, 1990)'
_diffrn_ambient_temperature 100(2)
_diffrn_detector_area_resol_mean 8.26
_diffrn_measured_fraction_theta_full 0.996
_diffrn_measured_fraction_theta_max 0.950
_diffrn_measurement_device_type 'Bruker, SMART APEX CCD system'
_diffrn_measurement_method '\W rotations with narrow frames'
_diffrn_radiation_monochromator graphite
_diffrn_radiation_source 'fine-focus sealed tube'
_diffrn_radiation_type MoK\a
_diffrn_radiation_wavelength 0.71073
_diffrn_reflns_av_R_equivalents 0.0190
_diffrn_reflns_av_sigmaI/netI 0.0231
_diffrn_reflns_limit_h_max 9
_diffrn_reflns_limit_h_min -9
_diffrn_reflns_limit_k_max 13
_diffrn_reflns_limit_k_min -13
_diffrn_reflns_limit_l_max 14
_diffrn_reflns_limit_l_min -14
_diffrn_reflns_number 9497
_diffrn_reflns_theta_full 26.00
_diffrn_reflns_theta_max 28.28
_diffrn_reflns_theta_min 1.94
_diffrn_standards_decay_% 'no decay'
_exptl_absorpt_coefficient_mu 1.121
_exptl_absorpt_correction_T_max 0.8847
_exptl_absorpt_correction_T_min 0.7383
_exptl_absorpt_correction_type multi-scan
_exptl_absorpt_process_details
; 
 SADABS: Area-detector Absorption Correction (1996) Bruker AXS
 Nithin SAINT+ package, v. 6.01 
;
_exptl_crystal_colour orange
_exptl_crystal_density_diffrn 1.759
_exptl_crystal_description prism
_exptl_crystal_F_000 412
_exptl_crystal_size_max 0.23
_exptl_crystal_size_mid 0.15
_exptl_crystal_size_min 0.11
_refine_diff_density_max 0.519
_refine_diff_density_min -0.280
_refine_diff_density_rms 0.075
_refine_ls_extinction_method none
_refine_ls_goodness_of_fit_ref 1.068
_refine_ls_hydrogen_treatment refU
_refine_ls_matrix_type full
_refine_ls_number_parameters 217
_refine_ls_number_reflns 3625
_refine_ls_number_restraints 0
_refine_ls_restrained_S_all 1.068
_refine_ls_R_factor_all 0.0223
_refine_ls_R_factor_gt 0.0211
_refine_ls_shift/su_max 0.002
_refine_ls_shift/su_mean 0.000
_refine_ls_structure_factor_coef Fsqd
_refine_ls_weighting_details 'calc w=1/[\s^2^(Fo^2^)+(0.0280P)^2^+0.4464P] where P=(Fo^2^+2Fc^2^)/3'
_refine_ls_weighting_scheme calc
_refine_ls_wR_factor_gt 0.0532
_refine_ls_wR_factor_ref 0.0538
_reflns_number_gt 3470
_reflns_number_total 3625
_reflns_threshold_expression >2sigma(I)
_cod_data_source_file ja711495v-file003.cif
_cod_data_source_block ctb10bc
_cod_database_code 4107740

loop_
_symmetry_equiv_pos_as_xyz
'x, y, z'
'-x, -y, -z'

loop_
_atom_site_label
_atom_site_type_symbol
_atom_site_fract_x
_atom_site_fract_y
_atom_site_fract_z
_atom_site_U_iso_or_equiv
_atom_site_adp_type
_atom_site_occupancy
_atom_site_symmetry_multiplicity
_atom_site_calc_flag
_atom_site_refinement_flags
Rh Rh 0.820703(19) 0.661658(14) 0.242905(12) 0.01276(5) Uani 1 1 d .
O O 1.0104(2) 0.80563(15) -0.05180(13) 0.0211(3) Uani 1 1 d .
N1 N 0.7470(2) 0.52309(16) 0.05747(14) 0.0150(3) Uani 1 1 d .
N2 N 0.9392(2) 0.80073(16) 0.14778(15) 0.0148(3) Uani 1 1 d .
N3 N 1.3427(2) 1.00060(17) 0.33192(15) 0.0168(3) Uani 1 1 d .
C1 C 0.8222(3) 0.52550(19) 0.34757(17) 0.0157(3) Uani 1 1 d .
H1 H 0.8444 0.4422 0.3032 0.019 Uiso 1 1 d R
C2 C 0.6407(3) 0.5407(2) 0.34372(17) 0.0165(4) Uani 1 1 d .
H2 H 0.5266 0.4746 0.2973 0.020 Uiso 1 1 d R
C3 C 0.6607(3) 0.6666(2) 0.46328(18) 0.0181(4) Uani 1 1 d .
H3 H 0.5372 0.6756 0.4906 0.022 Uiso 1 1 calc R
C4 C 0.8034(3) 0.6501(2) 0.55953(17) 0.0192(4) Uani 1 1 d .
H4A H 0.7462 0.5616 0.5805 0.023 Uiso 1 1 calc R
H4B H 0.8558 0.7336 0.6386 0.023 Uiso 1 1 calc R
C5 C 0.9552(3) 0.6427(2) 0.46880(17) 0.0171(4) Uani 1 1 d .
H5 H 1.0763 0.6316 0.5010 0.021 Uiso 1 1 calc R
C6 C 0.9815(3) 0.77539(19) 0.43045(16) 0.0160(3) Uani 1 1 d .
H6 H 1.1055 0.8451 0.4344 0.019 Uiso 1 1 d R
C7 C 0.8003(3) 0.7897(2) 0.42671(17) 0.0174(4) Uani 1 1 d .
H7 H 0.7796 0.8714 0.4234 0.021 Uiso 1 1 d R
C8 C 0.6410(3) 0.3830(2) 0.01692(18) 0.0183(4) Uani 1 1 d .
H8 H 0.5835 0.3403 0.0767 0.022 Uiso 1 1 calc R
C9 C 0.6128(3) 0.2986(2) -0.10895(19) 0.0214(4) Uani 1 1 d .
H9 H 0.5359 0.1997 -0.1353 0.026 Uiso 1 1 calc R
C10 C 0.6979(3) 0.3598(2) -0.19616(18) 0.0213(4) Uani 1 1 d .
H10 H 0.6837 0.3034 -0.2826 0.026 Uiso 1 1 calc R
C11 C 0.8049(3) 0.5059(2) -0.15475(18) 0.0190(4) Uani 1 1 d .
H11 H 0.8625 0.5509 -0.2131 0.023 Uiso 1 1 calc R
C12 C 0.8260(3) 0.58431(19) -0.02802(17) 0.0148(3) Uani 1 1 d .
C13 C 0.9369(3) 0.74396(19) 0.02269(17) 0.0154(3) Uani 1 1 d .
C14 C 1.0357(3) 0.95636(19) 0.20303(18) 0.0162(3) Uani 1 1 d .
H14A H 0.9919 0.9890 0.2852 0.019 Uiso 1 1 calc R
H14B H 0.9932 1.0000 0.1450 0.019 Uiso 1 1 calc R
C15 C 1.2574(3) 1.00894(18) 0.22594(17) 0.0150(3) Uani 1 1 d .
C16 C 1.3651(3) 1.0638(2) 0.14143(18) 0.0192(4) Uani 1 1 d .
H16 H 1.3005 1.0691 0.0679 0.023 Uiso 1 1 calc R
C17 C 1.5681(3) 1.1106(2) 0.16578(19) 0.0197(4) Uani 1 1 d .
H17 H 1.6443 1.1469 0.1087 0.024 Uiso 1 1 calc R
C18 C 1.6570(3) 1.1033(2) 0.27479(19) 0.0199(4) Uani 1 1 d .
H18 H 1.7955 1.1350 0.2946 0.024 Uiso 1 1 calc R
C19 C 1.5392(3) 1.0486(2) 0.35430(18) 0.0194(4) Uani 1 1 d .
H19 H 1.6012 1.0448 0.4295 0.023 Uiso 1 1 calc R

loop_
_atom_site_aniso_label
_atom_site_aniso_U_11
_atom_site_aniso_U_22
_atom_site_aniso_U_33
_atom_site_aniso_U_23
_atom_site_aniso_U_13
_atom_site_aniso_U_12
Rh 0.01355(8) 0.01134(8) 0.01232(8) 0.00461(5) 0.00208(5) 0.00276(5)
O 0.0230(7) 0.0217(7) 0.0194(7) 0.0117(6) 0.0052(6) 0.0047(6)
N1 0.0148(7) 0.0142(7) 0.0157(7) 0.0056(6) 0.0016(6) 0.0046(6)
N2 0.0134(7) 0.0131(7) 0.0168(7) 0.0066(6) 0.0009(6) 0.0026(6)
N3 0.0166(7) 0.0158(8) 0.0163(7) 0.0045(6) 0.0026(6) 0.0046(6)
C1 0.0181(9) 0.0133(8) 0.0150(8) 0.0067(7) 0.0026(7) 0.0034(7)
C2 0.0169(9) 0.0149(9) 0.0144(8) 0.0058(7) 0.0030(7) 0.0011(7)
C3 0.0181(9) 0.0179(9) 0.0170(8) 0.0056(7) 0.0059(7) 0.0049(7)
C4 0.0218(9) 0.0187(9) 0.0138(8) 0.0060(7) 0.0040(7) 0.0029(8)
C5 0.0169(9) 0.0171(9) 0.0156(8) 0.0068(7) 0.0011(7) 0.0032(7)
C6 0.0177(9) 0.0136(8) 0.0117(8) 0.0029(6) 0.0010(7) 0.0011(7)
C7 0.0224(9) 0.0132(8) 0.0142(8) 0.0033(7) 0.0041(7) 0.0046(7)
C8 0.0179(9) 0.0166(9) 0.0196(9) 0.0063(7) 0.0021(7) 0.0054(7)
C9 0.0218(10) 0.0144(9) 0.0242(10) 0.0017(7) 0.0005(8) 0.0067(8)
C10 0.0232(10) 0.0230(10) 0.0156(9) 0.0011(7) 0.0002(7) 0.0109(8)
C11 0.0180(9) 0.0252(10) 0.0166(9) 0.0092(8) 0.0038(7) 0.0094(8)
C12 0.0122(8) 0.0167(9) 0.0173(8) 0.0076(7) 0.0018(7) 0.0061(7)
C13 0.0127(8) 0.0164(9) 0.0181(8) 0.0078(7) 0.0012(7) 0.0050(7)
C14 0.0153(8) 0.0129(8) 0.0207(9) 0.0073(7) 0.0033(7) 0.0041(7)
C15 0.0154(8) 0.0098(8) 0.0184(8) 0.0042(7) 0.0024(7) 0.0035(7)
C16 0.0197(9) 0.0172(9) 0.0209(9) 0.0093(7) 0.0023(7) 0.0049(7)
C17 0.0186(9) 0.0158(9) 0.0244(9) 0.0085(7) 0.0071(8) 0.0038(7)
C18 0.0145(8) 0.0159(9) 0.0249(10) 0.0016(7) 0.0016(7) 0.0050(7)
C19 0.0198(9) 0.0182(9) 0.0182(9) 0.0035(7) -0.0001(7) 0.0074(8)

loop_
_atom_type_symbol
_atom_type_description
_atom_type_scat_dispersion_real
_atom_type_scat_dispersion_imag
_atom_type_scat_source
C C 0.0033 0.0016 'International Tables Vol C Tables 4.2.6.8 and 6.1.1.4'
H H 0.0000 0.0000 'International Tables Vol C Tables 4.2.6.8 and 6.1.1.4'
N N 0.0061 0.0033 'International Tables Vol C Tables 4.2.6.8 and 6.1.1.4'
O O 0.0106 0.0060 'International Tables Vol C Tables 4.2.6.8 and 6.1.1.4'
Rh Rh -1.1178 0.9187 'International Tables Vol C Tables 4.2.6.8 and 6.1.1.4'

loop_
_geom_angle_atom_site_label_1
_geom_angle_atom_site_label_2
_geom_angle_atom_site_label_3
_geom_angle
N2 Rh N1 79.69(6)
N2 Rh C1 155.78(7)
N1 Rh C1 101.83(7)
N2 Rh C6 102.06(7)
N1 Rh C6 158.77(7)
C1 Rh C6 67.92(7)
N2 Rh C2 165.04(7)
N1 Rh C2 103.41(7)
C1 Rh C2 38.63(7)
C6 Rh C2 80.44(7)
N2 Rh C7 105.79(7)
N1 Rh C7 162.00(7)
C1 Rh C7 80.30(7)
C6 Rh C7 38.16(7)
C2 Rh C7 66.98(7)
C8 N1 C12 118.92(16)
C8 N1 Rh 127.27(13)
C12 N1 Rh 113.72(12)
C13 N2 C14 116.11(15)
C13 N2 Rh 116.82(12)
C14 N2 Rh 127.00(12)
C19 N3 C15 117.08(16)
C2 C1 C5 106.42(16)
C2 C1 Rh 71.41(10)
C5 C1 Rh 96.22(11)
C2 C1 H1 125.5
C5 C1 H1 124.8
Rh C1 H1 115.6
C1 C2 C3 106.32(16)
C1 C2 Rh 69.96(10)
C3 C2 Rh 97.00(11)
C1 C2 H2 126.0
C3 C2 H2 124.8
Rh C2 H2 114.9
C7 C3 C2 99.66(14)
C7 C3 C4 100.98(15)
C2 C3 C4 100.78(15)
C7 C3 H3 117.4
C2 C3 H3 117.4
C4 C3 H3 117.4
C3 C4 C5 93.97(14)
C3 C4 H4A 112.9
C5 C4 H4A 112.9
C3 C4 H4B 112.9
C5 C4 H4B 112.9
H4A C4 H4B 110.3
C1 C5 C6 100.14(14)
C1 C5 C4 100.50(15)
C6 C5 C4 100.97(15)
C1 C5 H5 117.4
C6 C5 H5 117.4
C4 C5 H5 117.4
C7 C6 C5 106.31(16)
C7 C6 Rh 71.68(10)
C5 C6 Rh 95.57(11)
C7 C6 H6 127.8
C5 C6 H6 123.6
Rh C6 H6 114.0
C6 C7 C3 106.66(16)
C6 C7 Rh 70.15(10)
C3 C7 Rh 96.33(11)
C6 C7 H7 124.7
C3 C7 H7 127.0
Rh C7 H7 111.7
N1 C8 C9 122.16(18)
N1 C8 H8 118.9
C9 C8 H8 118.9
C8 C9 C10 119.18(18)
C8 C9 H9 120.4
C10 C9 H9 120.4
C9 C10 C11 118.75(18)
C9 C10 H10 120.6
C11 C10 H10 120.6
C12 C11 C10 119.14(17)
C12 C11 H11 120.4
C10 C11 H11 120.4
N1 C12 C11 121.80(17)
N1 C12 C13 116.37(16)
C11 C12 C13 121.82(16)
O C13 N2 128.18(17)
O C13 C12 119.04(16)
N2 C13 C12 112.78(15)
N2 C14 C15 113.87(15)
N2 C14 H14A 108.8
C15 C14 H14A 108.8
N2 C14 H14B 108.8
C15 C14 H14B 108.8
H14A C14 H14B 107.7
N3 C15 C16 122.44(17)
N3 C15 C14 116.47(16)
C16 C15 C14 121.09(16)
C17 C16 C15 119.29(17)
C17 C16 H16 120.4
C15 C16 H16 120.4
C18 C17 C16 118.67(18)
C18 C17 H17 120.7
C16 C17 H17 120.7
C17 C18 C19 118.30(18)
C17 C18 H18 120.8
C19 C18 H18 120.8
N3 C19 C18 124.19(18)
N3 C19 H19 117.9
C18 C19 H19 117.9

loop_
_geom_bond_atom_site_label_1
_geom_bond_atom_site_label_2
_geom_bond_distance
Rh N2 2.0482(15)
Rh N1 2.0652(15)
Rh C1 2.1050(17)
Rh C6 2.1213(18)
Rh C2 2.1237(18)
Rh C7 2.1409(18)
O C13 1.238(2)
N1 C8 1.341(2)
N1 C12 1.353(2)
N2 C13 1.341(2)
N2 C14 1.470(2)
N3 C19 1.343(2)
N3 C15 1.346(2)
C1 C2 1.399(3)
C1 C5 1.540(3)
C1 H1 0.9484
C2 C3 1.540(3)
C2 H2 0.8978
C3 C7 1.539(3)
C3 C4 1.548(3)
C3 H3 1.0000
C4 C5 1.552(3)
C4 H4A 0.9900
C4 H4B 0.9900
C5 C6 1.539(3)
C5 H5 1.0000
C6 C7 1.393(3)
C6 H6 0.9488
C7 H7 0.9378
C8 C9 1.382(3)
C8 H8 0.9500
C9 C10 1.384(3)
C9 H9 0.9500
C10 C11 1.393(3)
C10 H10 0.9500
C11 C12 1.379(3)
C11 H11 0.9500
C12 C13 1.516(3)
C14 C15 1.516(2)
C14 H14A 0.9900
C14 H14B 0.9900
C15 C16 1.393(3)
C16 C17 1.389(3)
C16 H16 0.9500
C17 C18 1.382(3)
C17 H17 0.9500
C18 C19 1.384(3)
C18 H18 0.9500
C19 H19 0.9500

loop_
_geom_torsion_atom_site_label_1
_geom_torsion_atom_site_label_2
_geom_torsion_atom_site_label_3
_geom_torsion_atom_site_label_4
_geom_torsion
N2 Rh N1 C8 -176.84(16)
C1 Rh N1 C8 27.80(17)
C6 Rh N1 C8 86.4(2)
C2 Rh N1 C8 -11.80(17)
C7 Rh N1 C8 -67.2(3)
N2 Rh N1 C12 6.65(12)
C1 Rh N1 C12 -148.71(13)
C6 Rh N1 C12 -90.1(2)
C2 Rh N1 C12 171.70(13)
C7 Rh N1 C12 116.3(2)
N1 Rh N2 C13 -6.94(13)
C1 Rh N2 C13 89.0(2)
C6 Rh N2 C13 151.48(13)
C2 Rh N2 C13 -110.4(3)
C7 Rh N2 C13 -169.33(13)
N1 Rh N2 C14 176.30(15)
C1 Rh N2 C14 -87.8(2)
C6 Rh N2 C14 -25.27(15)
C2 Rh N2 C14 72.9(3)
C7 Rh N2 C14 13.91(16)
N2 Rh C1 C2 172.11(14)
N1 Rh C1 C2 -96.75(11)
C6 Rh C1 C2 102.73(12)
C7 Rh C1 C2 65.06(11)
N2 Rh C1 C5 66.8(2)
N1 Rh C1 C5 157.99(11)
C6 Rh C1 C5 -2.54(11)
C2 Rh C1 C5 -105.27(15)
C7 Rh C1 C5 -40.21(11)
C5 C1 C2 C3 -0.48(19)
Rh C1 C2 C3 -91.63(12)
C5 C1 C2 Rh 91.15(12)
N2 Rh C2 C1 -167.4(2)
N1 Rh C2 C1 92.25(11)
C6 Rh C2 C1 -66.44(11)
C7 Rh C2 C1 -103.80(12)
N2 Rh C2 C3 -62.5(3)
N1 Rh C2 C3 -162.89(11)
C1 Rh C2 C3 104.86(15)
C6 Rh C2 C3 38.43(11)
C7 Rh C2 C3 1.06(11)
C1 C2 C3 C7 69.73(17)
Rh C2 C3 C7 -1.38(14)
C1 C2 C3 C4 -33.52(18)
Rh C2 C3 C4 -104.62(12)
C7 C3 C4 C5 -50.72(16)
C2 C3 C4 C5 51.46(16)
C2 C1 C5 C6 -69.12(17)
Rh C1 C5 C6 3.29(14)
C2 C1 C5 C4 34.16(18)
Rh C1 C5 C4 106.57(12)
C3 C4 C5 C1 -51.66(16)
C3 C4 C5 C6 50.95(16)
C1 C5 C6 C7 69.25(17)
C4 C5 C6 C7 -33.65(18)
C1 C5 C6 Rh -3.26(14)
C4 C5 C6 Rh -106.16(12)
N2 Rh C6 C7 100.29(11)
N1 Rh C6 C7 -167.15(15)
C1 Rh C6 C7 -102.83(12)
C2 Rh C6 C7 -64.69(11)
N2 Rh C6 C5 -154.35(11)
N1 Rh C6 C5 -61.8(2)
C1 Rh C6 C5 2.53(11)
C2 Rh C6 C5 40.67(11)
C7 Rh C6 C5 105.36(15)
C5 C6 C7 C3 0.27(19)
Rh C6 C7 C3 90.83(12)
C5 C6 C7 Rh -90.56(12)
C2 C3 C7 C6 -69.77(17)
C4 C3 C7 C6 33.30(18)
C2 C3 C7 Rh 1.36(14)
C4 C3 C7 Rh 104.44(13)
N2 Rh C7 C6 -89.50(11)
N1 Rh C7 C6 164.90(18)
C1 Rh C7 C6 66.44(11)
C2 Rh C7 C6 104.40(12)
N2 Rh C7 C3 165.04(11)
N1 Rh C7 C3 59.4(3)
C1 Rh C7 C3 -39.02(11)
C6 Rh C7 C3 -105.46(16)
C2 Rh C7 C3 -1.06(11)
C12 N1 C8 C9 1.2(3)
Rh N1 C8 C9 -175.15(14)
N1 C8 C9 C10 0.6(3)
C8 C9 C10 C11 -1.9(3)
C9 C10 C11 C12 1.3(3)
C8 N1 C12 C11 -1.8(3)
Rh N1 C12 C11 175.03(14)
C8 N1 C12 C13 177.51(15)
Rh N1 C12 C13 -5.67(19)
C10 C11 C12 N1 0.5(3)
C10 C11 C12 C13 -178.72(16)
C14 N2 C13 O 2.1(3)
Rh N2 C13 O -174.98(15)
C14 N2 C13 C12 -177.08(14)
Rh N2 C13 C12 5.81(19)
N1 C12 C13 O -179.25(16)
C11 C12 C13 O 0.1(3)
N1 C12 C13 N2 0.0(2)
C11 C12 C13 N2 179.34(17)
C13 N2 C14 C15 -77.0(2)
Rh N2 C14 C15 99.75(17)
C19 N3 C15 C16 0.4(3)
C19 N3 C15 C14 -179.10(16)
N2 C14 C15 N3 -80.0(2)
N2 C14 C15 C16 100.5(2)
N3 C15 C16 C17 0.7(3)
C14 C15 C16 C17 -179.88(17)
C15 C16 C17 C18 -1.1(3)
C16 C17 C18 C19 0.4(3)
C15 N3 C19 C18 -1.1(3)
C17 C18 C19 N3 0.7(3)
